data_4032340
loop_
_publ_author_name
'Kim, Ji Eun'
'Lee, Jinsub'
'Yun, Hyunsik'
'Baek, Yonghyeon'
'Lee, Phil Ho'

_publ_section_title
;
 Rhodium-Catalyzed Intramolecular Transannulation Reaction of Alkynyl
 Thiadiazole Enabled 5,n-Fused Thiophenes.
;
_journal_issue 3
_journal_name_full 'The Journal of organic chemistry'
_journal_page_first 1437
_journal_page_last 1447
_journal_paper_doi 10.1021/acs.joc.6b02614
_journal_volume 82
_journal_year 2017
_chemical_formula_sum 'C14 H12 O2 S'
_chemical_formula_weight 244.30
_space_group_crystal_system triclinic
_space_group_IT_number 2
_space_group_name_Hall '-P 1'
_space_group_name_H-M_alt 'P -1'
_symmetry_space_group_name_Hall '-P 1'
_symmetry_space_group_name_H-M 'P -1'
_atom_sites_solution_hydrogens geom
_cell_angle_alpha 74.526(7)
_cell_angle_beta 76.450(7)
_cell_angle_gamma 82.005(7)
_cell_formula_units_Z 4
_cell_length_a 7.598(5)
_cell_length_b 12.832(9)
_cell_length_c 13.345(9)
_cell_measurement_reflns_used 9965
_cell_measurement_temperature 170.(2)
_cell_measurement_theta_max 28.2556
_cell_measurement_theta_min 2.4101
_cell_volume 1215.0(14)
_computing_cell_refinement 'SAINT V8.34A (Bruker AXS Inc., 2013)'
_computing_data_collection 'Bruker Instrument Service v2013.12.0.0'
_computing_data_reduction 'SAINT V8.34A (Bruker AXS Inc., 2013)'
_computing_structure_refinement 'SHELXL-2013 (Sheldrick, 2013)'
_diffrn_ambient_temperature 170.(2)
_diffrn_measured_fraction_theta_full 0.974
_diffrn_measured_fraction_theta_max 0.924
_diffrn_measurement_device_type 'Bruker APEX-II CCD'
_diffrn_measurement_method '\f and \w scans'
_diffrn_radiation_wavelength 0.71073
_diffrn_reflns_av_R_equivalents 0.0669
_diffrn_reflns_av_unetI/netI 0.0538
_diffrn_reflns_limit_h_max 10
_diffrn_reflns_limit_h_min -10
_diffrn_reflns_limit_k_max 17
_diffrn_reflns_limit_k_min -17
_diffrn_reflns_limit_l_max 17
_diffrn_reflns_limit_l_min -18
_diffrn_reflns_number 31251
_diffrn_reflns_theta_full 28.98
_diffrn_reflns_theta_max 28.98
_diffrn_reflns_theta_min 2.58
_exptl_absorpt_coefficient_mu 0.252
_exptl_absorpt_correction_T_max 0.96
_exptl_absorpt_correction_T_min 0.92
_exptl_absorpt_correction_type multi-scan
_exptl_absorpt_process_details 'SADABS V2012/1 (Bruker AXS Inc.)'
_exptl_crystal_colour colorless
_exptl_crystal_density_diffrn 1.336
_exptl_crystal_density_method 'not measured'
_exptl_crystal_description block
_exptl_crystal_F_000 512
_exptl_crystal_size_max 0.350
_exptl_crystal_size_mid 0.200
_exptl_crystal_size_min 0.180
_refine_diff_density_max 0.337
_refine_diff_density_min -0.206
_refine_ls_extinction_method none
_refine_ls_goodness_of_fit_ref 1.033
_refine_ls_hydrogen_treatment constr
_refine_ls_matrix_type full
_refine_ls_number_parameters 309
_refine_ls_number_reflns 5958
_refine_ls_number_restraints 0
_refine_ls_restrained_S_all 1.033
_refine_ls_R_factor_all 0.0757
_refine_ls_R_factor_gt 0.0429
_refine_ls_shift/su_max 0.000
_refine_ls_shift/su_mean 0.000
_refine_ls_structure_factor_coef Fsqd
_refine_ls_weighting_details 'w=1/[\s^2^(Fo^2^)+(0.0368P)^2^+0.3841P] where P=(Fo^2^+2Fc^2^)/3'
_refine_ls_weighting_scheme calc
_refine_ls_wR_factor_gt 0.0906
_refine_ls_wR_factor_ref 0.1018
_reflns_number_gt 4146
_reflns_number_total 5958
_reflns_threshold_expression 'I > 2\s(I)'
_cod_data_source_file jo6b02614_si_001.cif
_cod_data_source_block I
_cod_database_code 4032340

loop_
_space_group_symop_operation_xyz
'x, y, z'
'-x, -y, -z'

loop_
_atom_site_type_symbol
_atom_site_label
_atom_site_fract_x
_atom_site_fract_y
_atom_site_fract_z
_atom_site_U_iso_or_equiv
_atom_site_adp_type
_atom_site_calc_flag
_atom_site_refinement_flags_adp
_atom_site_refinement_flags_posn
_atom_site_occupancy
C C1 0.0667(2) 0.19761(14) 0.73396(14) 0.0263(4) Uani d . . 1
C C2 -0.0241(2) 0.21459(14) 0.83165(14) 0.0243(4) Uani d . . 1
C C3 -0.1192(3) 0.14766(15) 0.93754(15) 0.0309(4) Uani d . . 1
H H3A -0.2165 0.1094 0.9282 0.037 Uiso calc U R 1
H H3B -0.0321 0.0936 0.9724 0.037 Uiso calc U R 1
C C4 -0.1489(2) 0.33154(15) 0.94508(14) 0.0278(4) Uani d . . 1
C C5 -0.0382(2) 0.32472(14) 0.83860(14) 0.0238(4) Uani d . . 1
C C6 0.0409(2) 0.39692(14) 0.74548(14) 0.0239(4) Uani d . . 1
C C7 0.1100(3) 0.09492(15) 0.69307(15) 0.0340(4) Uani d . . 1
H H7A 0.229 0.0991 0.6428 0.041 Uiso calc U R 1
H H7B 0.017 0.0911 0.6535 0.041 Uiso calc U R 1
C C8 0.1161(3) -0.00920(15) 0.78224(17) 0.0397(5) Uani d . . 1
H H8A 0.1993 -0.0031 0.8261 0.06 Uiso calc U R 1
H H8B 0.1587 -0.0715 0.751 0.06 Uiso calc U R 1
H H8C -0.0059 -0.0194 0.8265 0.06 Uiso calc U R 1
C C9 0.0446(2) 0.51727(14) 0.71892(14) 0.0246(4) Uani d . . 1
C C10 0.0447(2) 0.57215(15) 0.79749(15) 0.0291(4) Uani d . . 1
H H10 0.0488 0.5317 0.8679 0.035 Uiso calc U R 1
C C11 0.0389(3) 0.68542(16) 0.77279(16) 0.0351(5) Uani d . . 1
H H11 0.0381 0.7215 0.8265 0.042 Uiso calc U R 1
C C12 0.0341(3) 0.74580(16) 0.66920(16) 0.0362(5) Uani d . . 1
H H12 0.0286 0.8228 0.6528 0.043 Uiso calc U R 1
C C13 0.0375(3) 0.69282(16) 0.59020(16) 0.0378(5) Uani d . . 1
H H13 0.0356 0.7337 0.5197 0.045 Uiso calc U R 1
C C14 0.0437(3) 0.57935(15) 0.61448(15) 0.0315(4) Uani d . . 1
H H14 0.0474 0.5438 0.5599 0.038 Uiso calc U R 1
C C15 0.4796(2) 0.56800(15) 0.21658(15) 0.0281(4) Uani d . . 1
C C16 0.5573(2) 0.64533(15) 0.12981(14) 0.0270(4) Uani d . . 1
C C17 0.6572(3) 0.64864(16) 0.01693(15) 0.0362(5) Uani d . . 1
H H17A 0.7655 0.5959 0.0155 0.043 Uiso calc U R 1
H H17B 0.5771 0.6325 -0.0248 0.043 Uiso calc U R 1
C C18 0.6465(2) 0.82320(16) 0.04886(15) 0.0294(4) Uani d . . 1
C C19 0.5455(2) 0.75149(14) 0.14676(14) 0.0254(4) Uani d . . 1
C C20 0.4566(2) 0.75972(14) 0.24874(14) 0.0259(4) Uani d . . 1
C C21 0.4620(3) 0.44886(15) 0.22752(16) 0.0338(4) Uani d . . 1
H H21A 0.5609 0.4225 0.1749 0.041 Uiso calc U R 1
H H21B 0.3454 0.4419 0.2098 0.041 Uiso calc U R 1
C C22 0.4693(3) 0.37548(17) 0.33864(18) 0.0453(5) Uani d . . 1
H H22A 0.5835 0.3824 0.3576 0.068 Uiso calc U R 1
H H22B 0.4624 0.2999 0.3383 0.068 Uiso calc U R 1
H H22C 0.3667 0.3974 0.3908 0.068 Uiso calc U R 1
C C23 0.4148(2) 0.85417(15) 0.29750(14) 0.0274(4) Uani d . . 1
C C24 0.3960(3) 0.96081(16) 0.23427(16) 0.0338(4) Uani d . . 1
H H24 0.4117 0.9726 0.1595 0.041 Uiso calc U R 1
C C25 0.3543(3) 1.04952(17) 0.28067(17) 0.0417(5) Uani d . . 1
H H25 0.3431 1.121 0.2372 0.05 Uiso calc U R 1
C C26 0.3293(3) 1.03297(18) 0.39087(17) 0.0443(5) Uani d . . 1
H H26 0.2999 1.0931 0.4223 0.053 Uiso calc U R 1
C C27 0.3475(3) 0.92811(18) 0.45467(17) 0.0428(5) Uani d . . 1
H H27 0.3311 0.9171 0.5294 0.051 Uiso calc U R 1
C C28 0.3899(3) 0.83910(17) 0.40899(15) 0.0348(4) Uani d . . 1
H H28 0.402 0.768 0.453 0.042 Uiso calc U R 1
O O1 -0.19570(18) 0.22843(10) 1.00007(10) 0.0337(3) Uani d . . 1
O O2 -0.19963(19) 0.40844(11) 0.98517(10) 0.0376(3) Uani d . . 1
O O3 0.71028(19) 0.76108(11) -0.02494(10) 0.0383(3) Uani d . . 1
O O4 0.67996(18) 0.91770(11) 0.02721(11) 0.0382(3) Uani d . . 1
S S1 0.38836(6) 0.63127(4) 0.32175(4) 0.02981(12) Uani d . . 1
S S2 0.13589(6) 0.32270(4) 0.65091(4) 0.02757(12) Uani d . . 1

loop_
_atom_site_aniso_label
_atom_site_aniso_U_11
_atom_site_aniso_U_22
_atom_site_aniso_U_33
_atom_site_aniso_U_12
_atom_site_aniso_U_13
_atom_site_aniso_U_23
C1 0.0238(9) 0.0289(10) 0.0286(10) -0.0031(7) -0.0076(7) -0.0088(8)
C2 0.0207(9) 0.0249(9) 0.0281(9) -0.0044(7) -0.0069(7) -0.0051(7)
C3 0.0337(10) 0.0270(10) 0.0321(10) -0.0052(8) -0.0046(8) -0.0080(8)
C4 0.0284(10) 0.0293(10) 0.0266(10) -0.0063(8) -0.0066(8) -0.0056(8)
C5 0.0207(9) 0.0276(9) 0.0248(9) -0.0036(7) -0.0064(7) -0.0069(7)
C6 0.0189(8) 0.0298(9) 0.0263(9) -0.0028(7) -0.0085(7) -0.0084(7)
C7 0.0337(11) 0.0359(11) 0.0366(11) -0.0047(9) -0.0054(9) -0.0167(9)
C8 0.0458(13) 0.0302(11) 0.0471(13) -0.0023(9) -0.0130(10) -0.0136(9)
C9 0.0183(8) 0.0288(9) 0.0274(9) -0.0072(7) -0.0045(7) -0.0059(7)
C10 0.0283(10) 0.0326(10) 0.0267(10) -0.0080(8) -0.0034(8) -0.0067(8)
C11 0.0342(11) 0.0356(11) 0.0381(11) -0.0078(9) -0.0031(9) -0.0148(9)
C12 0.0350(11) 0.0277(10) 0.0461(12) -0.0060(8) -0.0109(9) -0.0051(9)
C13 0.0441(12) 0.0345(11) 0.0354(11) -0.0108(9) -0.0158(9) 0.0009(9)
C14 0.0352(11) 0.0338(10) 0.0295(10) -0.0097(8) -0.0106(8) -0.0074(8)
C15 0.0191(9) 0.0329(10) 0.0338(10) -0.0039(7) -0.0067(7) -0.0086(8)
C16 0.0198(9) 0.0331(10) 0.0291(10) -0.0029(7) -0.0056(7) -0.0085(8)
C17 0.0395(12) 0.0346(11) 0.0329(11) -0.0057(9) -0.0008(9) -0.0099(9)
C18 0.0233(9) 0.0359(11) 0.0285(10) -0.0020(8) -0.0061(8) -0.0065(8)
C19 0.0189(9) 0.0307(10) 0.0265(9) -0.0033(7) -0.0056(7) -0.0053(8)
C20 0.0205(9) 0.0307(10) 0.0267(9) -0.0033(7) -0.0072(7) -0.0048(8)
C21 0.0269(10) 0.0332(11) 0.0425(12) -0.0071(8) -0.0060(8) -0.0100(9)
C22 0.0414(12) 0.0367(12) 0.0522(14) -0.0113(10) -0.0063(10) -0.0004(10)
C23 0.0207(9) 0.0348(10) 0.0286(10) -0.0033(8) -0.0063(7) -0.0092(8)
C24 0.0320(10) 0.0381(11) 0.0320(11) -0.0024(9) -0.0075(8) -0.0094(9)
C25 0.0457(13) 0.0352(12) 0.0460(13) -0.0006(10) -0.0101(10) -0.0137(10)
C26 0.0450(13) 0.0453(13) 0.0485(14) -0.0028(10) -0.0070(10) -0.0242(11)
C27 0.0448(13) 0.0554(14) 0.0328(11) -0.0050(10) -0.0061(9) -0.0198(10)
C28 0.0342(11) 0.0402(11) 0.0307(11) -0.0058(9) -0.0066(8) -0.0087(9)
O1 0.0413(8) 0.0303(7) 0.0259(7) -0.0077(6) 0.0011(6) -0.0054(6)
O2 0.0455(8) 0.0355(8) 0.0317(8) -0.0071(6) 0.0010(6) -0.0140(6)
O3 0.0431(8) 0.0366(8) 0.0296(7) -0.0067(6) 0.0052(6) -0.0077(6)
O4 0.0398(8) 0.0329(8) 0.0372(8) -0.0085(6) -0.0028(6) -0.0024(6)
S1 0.0261(2) 0.0357(3) 0.0273(3) -0.0078(2) -0.00375(19) -0.0060(2)
S2 0.0259(2) 0.0319(3) 0.0255(2) -0.00579(19) -0.00264(18) -0.00848(19)

loop_
_atom_type_symbol
_atom_type_description
_atom_type_scat_dispersion_real
_atom_type_scat_dispersion_imag
_atom_type_scat_source
C C 0.0033 0.0016 'International Tables Vol C Tables 4.2.6.8 and 6.1.1.4'
H H 0.0000 0.0000 'International Tables Vol C Tables 4.2.6.8 and 6.1.1.4'
O O 0.0106 0.0060 'International Tables Vol C Tables 4.2.6.8 and 6.1.1.4'
S S 0.1246 0.1234 'International Tables Vol C Tables 4.2.6.8 and 6.1.1.4'

loop_
_geom_angle_atom_site_label_1
_geom_angle_atom_site_label_2
_geom_angle_atom_site_label_3
_geom_angle
C2 C1 C7 131.32(17)
C2 C1 S2 108.27(13)
C7 C1 S2 120.42(14)
C1 C2 C5 114.32(16)
C1 C2 C3 137.55(16)
C5 C2 C3 108.12(15)
O1 C3 C2 103.96(14)
O1 C3 H3A 111.0
C2 C3 H3A 111.0
O1 C3 H3B 111.0
C2 C3 H3B 111.0
H3A C3 H3B 109.0
O2 C4 O1 120.71(17)
O2 C4 C5 131.47(17)
O1 C4 C5 107.81(15)
C6 C5 C2 114.64(16)
C6 C5 C4 137.02(16)
C2 C5 C4 108.15(15)
C5 C6 C9 130.80(16)
C5 C6 S2 107.89(13)
C9 C6 S2 121.23(13)
C1 C7 C8 113.10(16)
C1 C7 H7A 109.0
C8 C7 H7A 109.0
C1 C7 H7B 109.0
C8 C7 H7B 109.0
H7A C7 H7B 107.8
C7 C8 H8A 109.5
C7 C8 H8B 109.5
H8A C8 H8B 109.5
C7 C8 H8C 109.5
H8A C8 H8C 109.5
H8B C8 H8C 109.5
C14 C9 C10 118.26(17)
C14 C9 C6 120.50(16)
C10 C9 C6 121.22(16)
C11 C10 C9 120.71(18)
C11 C10 H10 119.6
C9 C10 H10 119.6
C12 C11 C10 120.20(18)
C12 C11 H11 119.9
C10 C11 H11 119.9
C13 C12 C11 119.85(18)
C13 C12 H12 120.1
C11 C12 H12 120.1
C12 C13 C14 120.18(18)
C12 C13 H13 119.9
C14 C13 H13 119.9
C13 C14 C9 120.78(17)
C13 C14 H14 119.6
C9 C14 H14 119.6
C16 C15 C21 129.83(17)
C16 C15 S1 108.09(14)
C21 C15 S1 122.05(14)
C15 C16 C19 114.97(17)
C15 C16 C17 136.64(17)
C19 C16 C17 108.39(16)
O3 C17 C16 103.88(15)
O3 C17 H17A 111.0
C16 C17 H17A 111.0
O3 C17 H17B 111.0
C16 C17 H17B 111.0
H17A C17 H17B 109.0
O4 C18 O3 120.33(17)
O4 C18 C19 132.47(17)
O3 C18 C19 107.19(16)
C20 C19 C16 114.31(16)
C20 C19 C18 137.12(17)
C16 C19 C18 108.40(16)
C19 C20 C23 131.11(17)
C19 C20 S1 108.06(13)
C23 C20 S1 120.82(14)
C15 C21 C22 114.48(17)
C15 C21 H21A 108.6
C22 C21 H21A 108.6
C15 C21 H21B 108.6
C22 C21 H21B 108.6
H21A C21 H21B 107.6
C21 C22 H22A 109.5
C21 C22 H22B 109.5
H22A C22 H22B 109.5
C21 C22 H22C 109.5
H22A C22 H22C 109.5
H22B C22 H22C 109.5
C24 C23 C28 118.36(17)
C24 C23 C20 120.86(17)
C28 C23 C20 120.77(17)
C25 C24 C23 120.70(19)
C25 C24 H24 119.7
C23 C24 H24 119.7
C26 C25 C24 120.1(2)
C26 C25 H25 120.0
C24 C25 H25 120.0
C27 C26 C25 120.02(19)
C27 C26 H26 120.0
C25 C26 H26 120.0
C26 C27 C28 120.28(19)
C26 C27 H27 119.9
C28 C27 H27 119.9
C27 C28 C23 120.55(19)
C27 C28 H28 119.7
C23 C28 H28 119.7
C4 O1 C3 111.85(14)
C18 O3 C17 112.01(14)
C20 S1 C15 94.56(10)
C6 S2 C1 94.87(10)

loop_
_geom_bond_atom_site_label_1
_geom_bond_atom_site_label_2
_geom_bond_distance
C1 C2 1.382(3)
C1 C7 1.524(3)
C1 S2 1.759(2)
C2 C5 1.428(3)
C2 C3 1.518(3)
C3 O1 1.475(2)
C3 H3A 0.99
C3 H3B 0.99
C4 O2 1.220(2)
C4 O1 1.381(2)
C4 C5 1.490(3)
C5 C6 1.398(2)
C6 C9 1.492(3)
C6 S2 1.7446(19)
C7 C8 1.537(3)
C7 H7A 0.99
C7 H7B 0.99
C8 H8A 0.98
C8 H8B 0.98
C8 H8C 0.98
C9 C14 1.410(3)
C9 C10 1.411(2)
C10 C11 1.399(3)
C10 H10 0.95
C11 C12 1.399(3)
C11 H11 0.95
C12 C13 1.392(3)
C12 H12 0.95
C13 C14 1.401(3)
C13 H13 0.95
C14 H14 0.95
C15 C16 1.380(3)
C15 C21 1.518(3)
C15 S1 1.762(2)
C16 C19 1.427(3)
C16 C17 1.512(3)
C17 O3 1.477(2)
C17 H17A 0.99
C17 H17B 0.99
C18 O4 1.218(2)
C18 O3 1.389(2)
C18 C19 1.492(3)
C19 C20 1.395(3)
C20 C23 1.486(3)
C20 S1 1.755(2)
C21 C22 1.539(3)
C21 H21A 0.99
C21 H21B 0.99
C22 H22A 0.98
C22 H22B 0.98
C22 H22C 0.98
C23 C24 1.411(3)
C23 C28 1.418(3)
C24 C25 1.401(3)
C24 H24 0.95
C25 C26 1.399(3)
C25 H25 0.95
C26 C27 1.395(3)
C26 H26 0.95
C27 C28 1.399(3)
C27 H27 0.95
C28 H28 0.95
